data_7106474
loop_
_publ_author_name
'Subrata Saha'
'I. Ravikumar'
'Pradyut Ghosh'

_publ_section_title
;
 Cu(II) assisted self-sorting towards pseudorotaxane formation
;
_journal_name_full Chem.Commun.
_journal_page_first 6272
_journal_paper_doi 10.1039/c1cc10472a
_journal_volume 47
_journal_year 2011
_chemical_formula_sum 'C34 H42 Cl2 Cu N7 O13'
_chemical_formula_weight 891.17
_chemical_name_systematic
;
?
;
_space_group_IT_number 14
_symmetry_cell_setting monoclinic
_symmetry_space_group_name_Hall '-P 2ybc'
_symmetry_space_group_name_H-M 'P 1 21/c 1'
_atom_sites_solution_hydrogens geom
_atom_sites_solution_primary direct
_atom_sites_solution_secondary difmap
_audit_creation_method SHELXL-97
_cell_angle_alpha 90.00
_cell_angle_beta 109.638(10)
_cell_angle_gamma 90.00
_cell_formula_units_Z 4
_cell_length_a 9.328(2)
_cell_length_b 29.816(6)
_cell_length_c 15.503(3)
_cell_measurement_reflns_used 472
_cell_measurement_temperature 100(2)
_cell_measurement_theta_max 13.43
_cell_measurement_theta_min 2.32
_cell_volume 4061.0(15)
_computing_cell_refinement 'BRUKER SMART APEXII'
_computing_data_collection 'BRUKER SMART APEX II'
_computing_data_reduction 'BRUKER AXS SAINT'
_computing_molecular_graphics 'BRUKER SHELXTL'
_computing_publication_material 'MERCURY 2.2'
_computing_structure_refinement 'SHELXL-97 (Sheldrick, 1997)'
_computing_structure_solution 'SHELXS-97 (Sheldrick, 1990)'
_diffrn_ambient_temperature 100(2)
_diffrn_detector_area_resol_mean 3
_diffrn_measured_fraction_theta_full 0.997
_diffrn_measured_fraction_theta_max 0.997
_diffrn_measurement_device_type 'BRUKER SMART APEX II WITH CCD AREA DETECTOR'
_diffrn_measurement_method 'OMEGA SCAN'
_diffrn_radiation_monochromator graphite
_diffrn_radiation_source 'fine-focus sealed tube'
_diffrn_radiation_type MoK\a
_diffrn_radiation_wavelength 0.71073
_diffrn_reflns_av_R_equivalents 0.1454
_diffrn_reflns_av_sigmaI/netI 0.1059
_diffrn_reflns_limit_h_max 8
_diffrn_reflns_limit_h_min -8
_diffrn_reflns_limit_k_max 26
_diffrn_reflns_limit_k_min -26
_diffrn_reflns_limit_l_max 13
_diffrn_reflns_limit_l_min -13
_diffrn_reflns_number 14451
_diffrn_reflns_theta_full 18.22
_diffrn_reflns_theta_max 18.22
_diffrn_reflns_theta_min 1.37
_exptl_absorpt_coefficient_mu 0.740
_exptl_absorpt_correction_T_max 0.9570
_exptl_absorpt_correction_T_min 0.9165
_exptl_absorpt_correction_type multi-scan
_exptl_absorpt_process_details 'BRUKER SADABS'
_exptl_crystal_colour BLUE
_exptl_crystal_density_diffrn 1.454
_exptl_crystal_density_method 'not measured'
_exptl_crystal_description PLATE
_exptl_crystal_F_000 1840
_exptl_crystal_size_max 0.12
_exptl_crystal_size_mid 0.08
_exptl_crystal_size_min 0.06
_refine_diff_density_max 0.340
_refine_diff_density_min -0.310
_refine_diff_density_rms 0.065
_refine_ls_extinction_method none
_refine_ls_goodness_of_fit_ref 1.028
_refine_ls_hydrogen_treatment constr
_refine_ls_matrix_type full
_refine_ls_number_parameters 516
_refine_ls_number_reflns 2890
_refine_ls_number_restraints 0
_refine_ls_restrained_S_all 1.028
_refine_ls_R_factor_all 0.1174
_refine_ls_R_factor_gt 0.0609
_refine_ls_shift/su_max 0.000
_refine_ls_shift/su_mean 0.000
_refine_ls_structure_factor_coef Fsqd
_refine_ls_weighting_details 'calc w=1/[\s^2^(Fo^2^)+(0.0294P)^2^+11.7593P] where P=(Fo^2^+2Fc^2^)/3'
_refine_ls_weighting_scheme calc
_refine_ls_wR_factor_gt 0.1123
_refine_ls_wR_factor_ref 0.1341
_reflns_number_gt 1667
_reflns_number_total 2890
_reflns_threshold_expression >2sigma(I)
_cod_data_source_file c1cc10472a.txt
_cod_data_source_block test2
_cod_original_cell_volume 4061.0(14)
_cod_original_sg_symbol_H-M P2(1)/C
_cod_database_code 7106474

loop_
_symmetry_equiv_pos_as_xyz
'x, y, z'
'-x, y+1/2, -z+1/2'
'-x, -y, -z'
'x, -y-1/2, z-1/2'

loop_
_atom_site_label
_atom_site_type_symbol
_atom_site_fract_x
_atom_site_fract_y
_atom_site_fract_z
_atom_site_U_iso_or_equiv
_atom_site_adp_type
_atom_site_occupancy
_atom_site_symmetry_multiplicity
_atom_site_calc_flag
_atom_site_refinement_flags
_atom_site_disorder_assembly
_atom_site_disorder_group
C1 C 0.0082(16) 0.2266(4) -0.1623(8) 0.064(4) Uani 1 1 d . . .
H1A H -0.0648 0.2034 -0.1919 0.077 Uiso 1 1 calc R . .
H1B H 0.0043 0.2497 -0.2071 0.077 Uiso 1 1 calc R . .
C2 C -0.0294(13) 0.2461(4) -0.0838(9) 0.059(4) Uani 1 1 d . . .
H2A H -0.1335 0.2570 -0.1046 0.071 Uiso 1 1 calc R . .
H2B H 0.0378 0.2711 -0.0577 0.071 Uiso 1 1 calc R . .
C3 C -0.0109(13) 0.2307(4) 0.0738(9) 0.057(4) Uani 1 1 d . . .
H3A H -0.1001 0.2496 0.0617 0.069 Uiso 1 1 calc R . .
H3B H 0.0785 0.2494 0.0987 0.069 Uiso 1 1 calc R . .
C4 C -0.0124(19) 0.1953(4) 0.1431(10) 0.046(4) Uani 1 1 d . . .
C5 C -0.1429(16) 0.1719(5) 0.1377(8) 0.052(4) Uani 1 1 d . . .
H5 H -0.2328 0.1783 0.0904 0.063 Uiso 1 1 calc R . .
C6 C -0.1432(17) 0.1387(5) 0.2019(12) 0.063(4) Uani 1 1 d . . .
H6 H -0.2324 0.1232 0.1964 0.075 Uiso 1 1 calc R . .
C7 C -0.013(2) 0.1291(5) 0.2724(10) 0.050(4) Uani 1 1 d . . .
C8 C 0.1182(16) 0.1521(6) 0.2781(9) 0.055(4) Uani 1 1 d . . .
H8 H 0.2085 0.1454 0.3249 0.066 Uiso 1 1 calc R . .
C9 C 0.1166(16) 0.1852(5) 0.2148(12) 0.048(4) Uani 1 1 d . . .
H9 H 0.2056 0.2009 0.2213 0.058 Uiso 1 1 calc R . .
C10 C -0.1301(16) 0.0778(5) 0.3493(8) 0.067(4) Uani 1 1 d . . .
H10A H -0.2149 0.0983 0.3248 0.080 Uiso 1 1 calc R . .
H10B H -0.1126 0.0741 0.4142 0.080 Uiso 1 1 calc R . .
C11 C -0.1702(15) 0.0327(5) 0.3016(10) 0.050(4) Uani 1 1 d . . .
C12 C -0.2896(12) -0.0391(5) 0.3110(8) 0.055(4) Uani 1 1 d . . .
H12A H -0.3081 -0.0405 0.2456 0.065 Uiso 1 1 calc R . .
H12B H -0.3857 -0.0445 0.3205 0.065 Uiso 1 1 calc R . .
C13 C -0.1779(19) -0.0763(5) 0.3582(8) 0.047(3) Uani 1 1 d . . .
C14 C -0.2222(16) -0.1127(6) 0.3981(9) 0.065(4) Uani 1 1 d . . .
H14 H -0.3215 -0.1153 0.3982 0.078 Uiso 1 1 calc R . .
C15 C -0.115(2) -0.1448(5) 0.4377(9) 0.074(4) Uani 1 1 d . . .
H15 H -0.1441 -0.1708 0.4607 0.089 Uiso 1 1 calc R . .
C16 C 0.035(2) -0.1395(5) 0.4439(8) 0.064(4) Uani 1 1 d . . .
H16 H 0.1059 -0.1613 0.4733 0.077 Uiso 1 1 calc R . .
C17 C 0.0815(17) -0.1024(6) 0.4073(9) 0.048(4) Uani 1 1 d . . .
C18 C -0.027(2) -0.0707(4) 0.3640(8) 0.056(4) Uani 1 1 d . . .
H18 H 0.0008 -0.0453 0.3387 0.067 Uiso 1 1 calc R . .
C19 C 0.2488(15) -0.0977(5) 0.4191(8) 0.063(4) Uani 1 1 d . . .
H19A H 0.3067 -0.0972 0.4841 0.075 Uiso 1 1 calc R . .
H19B H 0.2804 -0.1240 0.3932 0.075 Uiso 1 1 calc R . .
C20 C 0.3071(13) -0.0175(6) 0.4159(11) 0.059(4) Uani 1 1 d . . .
C21 C 0.3427(13) 0.0211(4) 0.3631(9) 0.058(4) Uani 1 1 d . . .
H21A H 0.2628 0.0435 0.3505 0.069 Uiso 1 1 calc R . .
H21B H 0.4379 0.0351 0.3991 0.069 Uiso 1 1 calc R . .
C22 C 0.3896(14) 0.0367(7) 0.2249(10) 0.057(4) Uani 1 1 d . . .
C23 C 0.4237(13) 0.0809(7) 0.2407(10) 0.058(5) Uani 1 1 d . . .
H23 H 0.4281 0.0933 0.2966 0.069 Uiso 1 1 calc R . .
C24 C 0.4525(13) 0.1081(5) 0.1749(14) 0.065(5) Uani 1 1 d . . .
H24 H 0.4766 0.1382 0.1878 0.078 Uiso 1 1 calc R . .
C25 C 0.4455(12) 0.0908(6) 0.0916(11) 0.050(4) Uani 1 1 d . . .
C26 C 0.4161(14) 0.0452(7) 0.0767(9) 0.062(4) Uani 1 1 d . . .
H26 H 0.4146 0.0329 0.0214 0.075 Uiso 1 1 calc R . .
C27 C 0.3892(13) 0.0178(4) 0.1411(13) 0.060(4) Uani 1 1 d . . .
H27 H 0.3711 -0.0127 0.1297 0.073 Uiso 1 1 calc R . .
C28 C 0.4617(15) 0.1198(4) 0.0177(9) 0.063(4) Uani 1 1 d . . .
H28A H 0.5135 0.1472 0.0447 0.076 Uiso 1 1 calc R . .
H28B H 0.5251 0.1045 -0.0114 0.076 Uiso 1 1 calc R . .
C29 C 0.3432(13) 0.1528(4) -0.1316(9) 0.061(4) Uani 1 1 d . . .
H29A H 0.3719 0.1303 -0.1679 0.073 Uiso 1 1 calc R . .
H29B H 0.4255 0.1744 -0.1103 0.073 Uiso 1 1 calc R . .
C30 C 0.2007(15) 0.1759(5) -0.1885(8) 0.065(4) Uani 1 1 d . . .
H30A H 0.2172 0.1919 -0.2388 0.079 Uiso 1 1 calc R . .
H30B H 0.1193 0.1544 -0.2133 0.079 Uiso 1 1 calc R . .
C31 C 0.4349(18) 0.2396(5) 0.1266(10) 0.067(5) Uani 1 1 d . . .
C32 C 0.5493(17) 0.2717(5) 0.1797(9) 0.130(7) Uani 1 1 d . . .
H32A H 0.5000 0.2990 0.1871 0.195 Uiso 1 1 calc R . .
H32B H 0.6195 0.2779 0.1480 0.195 Uiso 1 1 calc R . .
H32C H 0.6034 0.2592 0.2387 0.195 Uiso 1 1 calc R . .
C33 C 0.0577(15) 0.0903(5) 0.0612(9) 0.047(4) Uani 1 1 d . . .
C34 C -0.0109(14) 0.0492(4) 0.0840(8) 0.078(4) Uani 1 1 d . . .
H34A H -0.0776 0.0359 0.0287 0.117 Uiso 1 1 calc R . .
H34B H -0.0678 0.0568 0.1233 0.117 Uiso 1 1 calc R . .
H34C H 0.0682 0.0284 0.1147 0.117 Uiso 1 1 calc R . .
N1 N 0.1625(11) 0.2074(3) -0.1262(6) 0.051(3) Uani 1 1 d . . .
N2 N -0.0100(10) 0.2101(3) -0.0133(7) 0.047(3) Uani 1 1 d . . .
N3 N -0.2378(10) 0.0058(4) 0.3429(6) 0.049(3) Uani 1 1 d . . .
H3 H -0.2523 0.0153 0.3917 0.058 Uiso 1 1 calc R . .
N4 N 0.2865(11) -0.0583(5) 0.3775(7) 0.059(3) Uani 1 1 d . . .
H4 H 0.2964 -0.0612 0.3246 0.071 Uiso 1 1 calc R . .
N5 N 0.3163(11) 0.1315(3) -0.0526(7) 0.051(3) Uani 1 1 d . . .
N6 N 0.3465(13) 0.2147(4) 0.0859(7) 0.072(4) Uani 1 1 d . . .
N7 N 0.1042(12) 0.1206(4) 0.0433(7) 0.051(3) Uani 1 1 d . . .
O1 O 0.0018(10) 0.0962(3) 0.3369(6) 0.065(3) Uani 1 1 d . . .
O2 O -0.1432(10) 0.0236(3) 0.2324(6) 0.079(3) Uani 1 1 d . . .
O3 O 0.2984(10) -0.0111(3) 0.4913(7) 0.085(3) Uani 1 1 d . . .
O4 O 0.3537(9) 0.0049(3) 0.2805(7) 0.066(3) Uani 1 1 d . . .
O5 O 0.6366(12) 0.2296(5) 0.4863(8) 0.192(7) Uani 1 1 d . . .
O6 O 0.4326(16) 0.2363(4) 0.3612(10) 0.198(7) Uani 1 1 d . . .
O7 O 0.5747(18) 0.1790(5) 0.3717(10) 0.258(10) Uani 1 1 d . . .
O8 O 0.435(2) 0.1891(7) 0.4562(10) 0.284(12) Uani 1 1 d . . .
O9 O 0.6047(11) 0.1112(3) 0.7623(7) 0.111(4) Uani 1 1 d . . .
O10 O 0.8665(11) 0.1158(3) 0.8202(6) 0.108(4) Uani 1 1 d . . .
O11 O 0.7171(10) 0.1625(4) 0.8729(7) 0.117(4) Uani 1 1 d . . .
O12 O 0.7325(13) 0.0903(4) 0.9084(8) 0.150(5) Uani 1 1 d . . .
O1W O 0.1213(9) 0.0523(2) 0.8712(5) 0.073(3) Uani 1 1 d . . .
Cl1 Cl 0.5247(5) 0.20790(17) 0.4205(3) 0.0843(13) Uani 1 1 d . . .
Cl2 Cl 0.7299(5) 0.11969(14) 0.8393(3) 0.0658(11) Uani 1 1 d . . .
Cu1 Cu 0.17168(17) 0.17208(5) -0.01415(10) 0.0565(6) Uani 1 1 d . . .

loop_
_atom_site_aniso_label
_atom_site_aniso_U_11
_atom_site_aniso_U_22
_atom_site_aniso_U_33
_atom_site_aniso_U_23
_atom_site_aniso_U_13
_atom_site_aniso_U_12
C1 0.105(14) 0.050(9) 0.046(10) 0.003(8) 0.037(10) -0.022(9)
C2 0.056(9) 0.061(10) 0.055(10) 0.007(9) 0.012(8) 0.016(7)
C3 0.059(10) 0.037(9) 0.070(11) 0.001(10) 0.013(8) -0.018(7)
C4 0.028(10) 0.052(11) 0.053(11) -0.019(9) 0.009(10) 0.011(10)
C5 0.041(12) 0.065(10) 0.044(10) -0.007(9) 0.004(8) 0.003(9)
C6 0.065(13) 0.073(12) 0.050(10) 0.004(9) 0.018(11) -0.013(9)
C7 0.060(12) 0.056(11) 0.025(11) 0.001(9) 0.005(10) 0.005(11)
C8 0.032(11) 0.062(11) 0.064(12) -0.020(10) 0.007(8) -0.009(9)
C9 0.052(13) 0.041(10) 0.059(11) -0.017(8) 0.029(11) -0.017(8)
C10 0.087(12) 0.067(12) 0.061(10) -0.003(9) 0.045(9) -0.016(9)
C11 0.065(10) 0.026(10) 0.064(12) 0.014(10) 0.029(9) 0.003(8)
C12 0.042(9) 0.063(11) 0.066(10) 0.011(9) 0.027(8) 0.007(10)
C13 0.047(13) 0.055(12) 0.042(9) 0.000(8) 0.019(8) 0.003(10)
C14 0.064(12) 0.058(11) 0.071(11) 0.016(9) 0.020(9) -0.004(11)
C15 0.077(13) 0.048(12) 0.095(12) 0.012(9) 0.026(11) -0.003(12)
C16 0.068(15) 0.050(12) 0.061(10) 0.008(9) 0.005(10) 0.016(9)
C17 0.060(13) 0.054(11) 0.032(9) 0.007(8) 0.020(9) 0.006(12)
C18 0.065(13) 0.052(11) 0.039(9) 0.012(8) 0.004(9) 0.009(11)
C19 0.070(13) 0.072(12) 0.057(10) 0.015(9) 0.034(9) 0.015(9)
C20 0.037(9) 0.094(15) 0.047(12) 0.007(13) 0.013(9) 0.022(9)
C21 0.070(10) 0.063(11) 0.036(10) 0.011(10) 0.012(8) 0.002(8)
C22 0.051(9) 0.098(18) 0.025(12) 0.005(12) 0.019(8) 0.014(10)
C23 0.047(9) 0.042(11) 0.065(14) -0.032(11) -0.007(8) 0.010(8)
C24 0.058(10) 0.051(11) 0.076(14) 0.021(13) 0.009(9) 0.001(8)
C25 0.033(8) 0.075(15) 0.041(12) -0.010(11) 0.011(7) 0.005(8)
C26 0.075(11) 0.060(13) 0.064(12) 0.008(12) 0.038(9) 0.022(9)
C27 0.088(11) 0.029(9) 0.066(12) 0.009(11) 0.027(9) 0.011(8)
C28 0.099(13) 0.058(10) 0.056(10) 0.021(8) 0.057(10) 0.012(9)
C29 0.052(10) 0.076(10) 0.062(10) -0.001(8) 0.030(9) -0.003(8)
C30 0.075(11) 0.083(11) 0.044(9) 0.012(9) 0.027(9) 0.004(9)
C31 0.081(13) 0.057(12) 0.066(12) 0.006(9) 0.028(10) -0.007(9)
C32 0.158(16) 0.125(14) 0.106(14) -0.075(12) 0.043(12) -0.099(13)
C33 0.056(11) 0.038(11) 0.048(10) 0.002(9) 0.020(8) 0.000(9)
C34 0.079(11) 0.064(11) 0.102(12) -0.014(9) 0.047(9) -0.010(9)
N1 0.051(8) 0.055(7) 0.047(7) 0.014(6) 0.015(6) 0.019(6)
N2 0.063(7) 0.049(7) 0.029(7) 0.002(6) 0.018(5) 0.017(6)
N3 0.059(8) 0.037(8) 0.054(8) -0.001(7) 0.024(6) 0.002(6)
N4 0.059(8) 0.074(9) 0.054(8) 0.007(8) 0.032(6) 0.013(7)
N5 0.054(7) 0.060(7) 0.042(7) 0.015(6) 0.021(7) 0.016(6)
N6 0.073(10) 0.083(10) 0.059(9) -0.007(7) 0.024(7) -0.022(8)
N7 0.064(8) 0.043(8) 0.052(8) 0.006(7) 0.027(6) -0.012(7)
O1 0.069(7) 0.061(7) 0.065(7) 0.005(6) 0.021(6) -0.013(6)
O2 0.126(9) 0.074(8) 0.058(7) -0.013(6) 0.059(7) -0.013(6)
O3 0.097(8) 0.119(9) 0.054(7) 0.000(7) 0.043(6) 0.000(6)
O4 0.094(7) 0.072(8) 0.038(7) -0.003(6) 0.032(6) 0.005(5)
O5 0.087(9) 0.334(19) 0.136(11) -0.112(12) 0.012(8) -0.079(11)
O6 0.197(14) 0.113(11) 0.202(15) 0.016(10) -0.040(12) 0.051(10)
O7 0.275(19) 0.254(18) 0.196(15) -0.129(14) 0.013(13) 0.134(15)
O8 0.26(2) 0.43(3) 0.157(15) -0.059(16) 0.062(14) -0.25(2)
O9 0.077(8) 0.163(10) 0.086(8) -0.057(7) 0.016(7) 0.004(7)
O10 0.079(8) 0.156(10) 0.104(8) -0.013(7) 0.051(7) 0.015(7)
O11 0.075(7) 0.098(9) 0.179(11) -0.062(8) 0.044(7) -0.021(6)
O12 0.159(12) 0.144(11) 0.146(11) 0.065(9) 0.051(9) -0.011(8)
O1W 0.082(6) 0.070(6) 0.066(6) -0.005(5) 0.023(5) -0.014(5)
Cl1 0.071(3) 0.095(4) 0.080(4) -0.005(3) 0.016(3) 0.000(3)
Cl2 0.061(3) 0.069(3) 0.065(3) -0.010(3) 0.019(3) -0.010(2)
Cu1 0.0615(11) 0.0586(11) 0.0530(11) 0.0001(9) 0.0241(9) -0.0057(10)

loop_
_atom_type_symbol
_atom_type_description
_atom_type_scat_dispersion_real
_atom_type_scat_dispersion_imag
_atom_type_scat_source
C C 0.0033 0.0016 'International Tables Vol C Tables 4.2.6.8 and 6.1.1.4'
H H 0.0000 0.0000 'International Tables Vol C Tables 4.2.6.8 and 6.1.1.4'
Cl Cl 0.1484 0.1585 'International Tables Vol C Tables 4.2.6.8 and 6.1.1.4'
Cu Cu 0.3201 1.2651 'International Tables Vol C Tables 4.2.6.8 and 6.1.1.4'
N N 0.0061 0.0033 'International Tables Vol C Tables 4.2.6.8 and 6.1.1.4'
O O 0.0106 0.0060 'International Tables Vol C Tables 4.2.6.8 and 6.1.1.4'

loop_
_geom_angle_atom_site_label_1
_geom_angle_atom_site_label_2
_geom_angle_atom_site_label_3
_geom_angle
_geom_angle_site_symmetry_1
_geom_angle_site_symmetry_3
_geom_angle_publ_flag
N1 C1 C2 108.0(10) . . ?
N1 C1 H1A 110.1 . . ?
C2 C1 H1A 110.1 . . ?
N1 C1 H1B 110.1 . . ?
C2 C1 H1B 110.1 . . ?
H1A C1 H1B 108.4 . . ?
C1 C2 N2 108.1(9) . . ?
C1 C2 H2A 110.1 . . ?
N2 C2 H2A 110.1 . . ?
C1 C2 H2B 110.1 . . ?
N2 C2 H2B 110.1 . . ?
H2A C2 H2B 108.4 . . ?
N2 C3 C4 111.2(10) . . ?
N2 C3 H3A 109.4 . . ?
C4 C3 H3A 109.4 . . ?
N2 C3 H3B 109.4 . . ?
C4 C3 H3B 109.4 . . ?
H3A C3 H3B 108.0 . . ?
C9 C4 C5 117.0(13) . . ?
C9 C4 C3 121.1(15) . . ?
C5 C4 C3 121.9(15) . . ?
C4 C5 C6 121.7(12) . . ?
C4 C5 H5 119.2 . . ?
C6 C5 H5 119.2 . . ?
C7 C6 C5 120.1(12) . . ?
C7 C6 H6 120.0 . . ?
C5 C6 H6 120.0 . . ?
C6 C7 C8 118.7(13) . . ?
C6 C7 O1 125.0(16) . . ?
C8 C7 O1 116.2(16) . . ?
C7 C8 C9 120.6(12) . . ?
C7 C8 H8 119.7 . . ?
C9 C8 H8 119.7 . . ?
C4 C9 C8 121.9(12) . . ?
C4 C9 H9 119.0 . . ?
C8 C9 H9 119.0 . . ?
O1 C10 C11 111.1(11) . . ?
O1 C10 H10A 109.4 . . ?
C11 C10 H10A 109.4 . . ?
O1 C10 H10B 109.4 . . ?
C11 C10 H10B 109.4 . . ?
H10A C10 H10B 108.0 . . ?
O2 C11 N3 124.8(13) . . ?
O2 C11 C10 122.6(13) . . ?
N3 C11 C10 112.6(13) . . ?
N3 C12 C13 114.3(10) . . ?
N3 C12 H12A 108.7 . . ?
C13 C12 H12A 108.7 . . ?
N3 C12 H12B 108.7 . . ?
C13 C12 H12B 108.7 . . ?
H12A C12 H12B 107.6 . . ?
C14 C13 C18 121.1(12) . . ?
C14 C13 C12 121.9(16) . . ?
C18 C13 C12 117.0(15) . . ?
C15 C14 C13 117.8(13) . . ?
C15 C14 H14 121.1 . . ?
C13 C14 H14 121.1 . . ?
C14 C15 C16 121.3(13) . . ?
C14 C15 H15 119.3 . . ?
C16 C15 H15 119.3 . . ?
C17 C16 C15 121.2(13) . . ?
C17 C16 H16 119.4 . . ?
C15 C16 H16 119.4 . . ?
C16 C17 C18 117.8(12) . . ?
C16 C17 C19 118.6(16) . . ?
C18 C17 C19 123.5(16) . . ?
C17 C18 C13 120.6(12) . . ?
C17 C18 H18 119.7 . . ?
C13 C18 H18 119.7 . . ?
N4 C19 C17 114.7(11) . . ?
N4 C19 H19A 108.6 . . ?
C17 C19 H19A 108.6 . . ?
N4 C19 H19B 108.6 . . ?
C17 C19 H19B 108.6 . . ?
H19A C19 H19B 107.6 . . ?
O3 C20 N4 121.7(15) . . ?
O3 C20 C21 119.9(16) . . ?
N4 C20 C21 118.4(14) . . ?
O4 C21 C20 109.2(11) . . ?
O4 C21 H21A 109.8 . . ?
C20 C21 H21A 109.8 . . ?
O4 C21 H21B 109.8 . . ?
C20 C21 H21B 109.8 . . ?
H21A C21 H21B 108.3 . . ?
C23 C22 O4 129.6(16) . . ?
C23 C22 C27 118.8(13) . . ?
O4 C22 C27 111.6(18) . . ?
C22 C23 C24 121.4(13) . . ?
C22 C23 H23 119.3 . . ?
C24 C23 H23 119.3 . . ?
C25 C24 C23 120.6(13) . . ?
C25 C24 H24 119.7 . . ?
C23 C24 H24 119.7 . . ?
C24 C25 C26 117.9(13) . . ?
C24 C25 C28 121.6(17) . . ?
C26 C25 C28 120.4(16) . . ?
C27 C26 C25 122.3(13) . . ?
C27 C26 H26 118.8 . . ?
C25 C26 H26 118.8 . . ?
C26 C27 C22 118.8(13) . . ?
C26 C27 H27 120.6 . . ?
C22 C27 H27 120.6 . . ?
N5 C28 C25 113.8(10) . . ?
N5 C28 H28A 108.8 . . ?
C25 C28 H28A 108.8 . . ?
N5 C28 H28B 108.8 . . ?
C25 C28 H28B 108.8 . . ?
H28A C28 H28B 107.7 . . ?
N5 C29 C30 108.9(9) . . ?
N5 C29 H29A 109.9 . . ?
C30 C29 H29A 109.9 . . ?
N5 C29 H29B 109.9 . . ?
C30 C29 H29B 109.9 . . ?
H29A C29 H29B 108.3 . . ?
N1 C30 C29 105.7(10) . . ?
N1 C30 H30A 110.6 . . ?
C29 C30 H30A 110.6 . . ?
N1 C30 H30B 110.6 . . ?
C29 C30 H30B 110.6 . . ?
H30A C30 H30B 108.7 . . ?
C31 C32 H32A 109.5 . . ?
C31 C32 H32B 109.5 . . ?
H32A C32 H32B 109.5 . . ?
C31 C32 H32C 109.5 . . ?
H32A C32 H32C 109.5 . . ?
H32B C32 H32C 109.5 . . ?
N7 C33 C34 178.2(16) . . ?
C33 C34 H34A 109.5 . . ?
C33 C34 H34B 109.5 . . ?
H34A C34 H34B 109.5 . . ?
C33 C34 H34C 109.5 . . ?
H34A C34 H34C 109.5 . . ?
H34B C34 H34C 109.5 . . ?
C1 N1 C30 114.8(10) . . ?
C1 N1 Cu1 106.5(7) . . ?
C30 N1 Cu1 106.4(7) . . ?
C3 N2 C2 109.3(9) . . ?
C3 N2 Cu1 119.6(7) . . ?
C2 N2 Cu1 106.9(7) . . ?
C11 N3 C12 123.8(11) . . ?
C11 N3 H3 118.1 . . ?
C12 N3 H3 118.1 . . ?
C20 N4 C19 124.2(12) . . ?
C20 N4 H4 117.9 . . ?
C19 N4 H4 117.9 . . ?
C28 N5 C29 110.3(9) . . ?
C28 N5 Cu1 117.4(7) . . ?
C29 N5 Cu1 107.4(7) . . ?
C33 N7 Cu1 169.0(12) . . ?
C7 O1 C10 119.9(11) . . ?
C22 O4 C21 115.9(11) . . ?
O8 Cl1 O6 102.3(11) . . ?
O8 Cl1 O7 111.6(13) . . ?
O6 Cl1 O7 106.8(10) . . ?
O8 Cl1 O5 109.6(9) . . ?
O6 Cl1 O5 111.8(10) . . ?
O7 Cl1 O5 114.2(9) . . ?
O12 Cl2 O9 110.1(7) . . ?
O12 Cl2 O11 105.8(7) . . ?
O9 Cl2 O11 109.6(6) . . ?
O12 Cl2 O10 109.4(7) . . ?
O9 Cl2 O10 111.4(6) . . ?
O11 Cl2 O10 110.4(6) . . ?
N7 Cu1 N1 150.2(4) . . ?
N7 Cu1 N2 92.2(4) . . ?
N1 Cu1 N2 85.4(4) . . ?
N7 Cu1 N5 90.7(4) . . ?
N1 Cu1 N5 84.2(4) . . ?
N2 Cu1 N5 163.8(4) . . ?
N7 Cu1 N6 113.4(4) . . ?
N1 Cu1 N6 96.4(4) . . ?
N2 Cu1 N6 95.4(4) . . ?
N5 Cu1 N6 98.1(4) . . ?

loop_
_geom_bond_atom_site_label_1
_geom_bond_atom_site_label_2
_geom_bond_distance
_geom_bond_site_symmetry_2
_geom_bond_publ_flag
C1 N1 1.473(13) . ?
C1 C2 1.493(13) . ?
C1 H1A 0.9700 . ?
C1 H1B 0.9700 . ?
C2 N2 1.500(12) . ?
C2 H2A 0.9700 . ?
C2 H2B 0.9700 . ?
C3 N2 1.486(12) . ?
C3 C4 1.509(15) . ?
C3 H3A 0.9700 . ?
C3 H3B 0.9700 . ?
C4 C9 1.369(14) . ?
C4 C5 1.381(14) . ?
C5 C6 1.404(14) . ?
C5 H5 0.9300 . ?
C6 C7 1.367(15) . ?
C6 H6 0.9300 . ?
C7 C8 1.375(15) . ?
C7 O1 1.375(13) . ?
C8 C9 1.389(14) . ?
C8 H8 0.9300 . ?
C9 H9 0.9300 . ?
C10 O1 1.418(12) . ?
C10 C11 1.518(15) . ?
C10 H10A 0.9700 . ?
C10 H10B 0.9700 . ?
C11 O2 1.213(13) . ?
C11 N3 1.312(13) . ?
C12 N3 1.452(13) . ?
C12 C13 1.531(14) . ?
C12 H12A 0.9700 . ?
C12 H12B 0.9700 . ?
C13 C14 1.378(15) . ?
C13 C18 1.387(14) . ?
C14 C15 1.372(15) . ?
C14 H14 0.9300 . ?
C15 C16 1.378(15) . ?
C15 H15 0.9300 . ?
C16 C17 1.377(15) . ?
C16 H16 0.9300 . ?
C17 C18 1.386(14) . ?
C17 C19 1.515(15) . ?
C18 H18 0.9300 . ?
C19 N4 1.439(13) . ?
C19 H19A 0.9700 . ?
C19 H19B 0.9700 . ?
C20 O3 1.214(13) . ?
C20 N4 1.339(15) . ?
C20 C21 1.513(17) . ?
C21 O4 1.404(12) . ?
C21 H21A 0.9700 . ?
C21 H21B 0.9700 . ?
C22 C23 1.358(16) . ?
C22 O4 1.396(15) . ?
C22 C27 1.415(15) . ?
C23 C24 1.398(16) . ?
C23 H23 0.9300 . ?
C24 C25 1.372(15) . ?
C24 H24 0.9300 . ?
C25 C26 1.390(15) . ?
C25 C28 1.482(15) . ?
C26 C27 1.378(15) . ?
C26 H26 0.9300 . ?
C27 H27 0.9300 . ?
C28 N5 1.468(13) . ?
C28 H28A 0.9700 . ?
C28 H28B 0.9700 . ?
C29 N5 1.475(12) . ?
C29 C30 1.493(13) . ?
C29 H29A 0.9700 . ?
C29 H29B 0.9700 . ?
C30 N1 1.474(13) . ?
C30 H30A 0.9700 . ?
C30 H30B 0.9700 . ?
C31 C32 1.463(17) . ?
C32 H32A 0.9600 . ?
C32 H32B 0.9600 . ?
C32 H32C 0.9600 . ?
C33 N7 1.078(12) . ?
C33 C34 1.477(15) . ?
C34 H34A 0.9600 . ?
C34 H34B 0.9600 . ?
C34 H34C 0.9600 . ?
N1 Cu1 2.009(9) . ?
N2 Cu1 2.042(8) . ?
N3 H3 0.8600 . ?
N4 H4 0.8600 . ?
N5 Cu1 2.044(9) . ?
N6 Cu1 2.232(11) . ?
N7 Cu1 1.981(10) . ?
O5 Cl1 1.354(10) . ?
O6 Cl1 1.329(12) . ?
O7 Cl1 1.331(12) . ?
O8 Cl1 1.280(15) . ?
O9 Cl2 1.384(9) . ?
O10 Cl2 1.407(9) . ?
O11 Cl2 1.398(9) . ?
O12 Cl2 1.377(10) . ?

loop_
_geom_torsion_atom_site_label_1
_geom_torsion_atom_site_label_2
_geom_torsion_atom_site_label_3
_geom_torsion_atom_site_label_4
_geom_torsion
_geom_torsion_site_symmetry_1
_geom_torsion_site_symmetry_2
_geom_torsion_site_symmetry_3
_geom_torsion_site_symmetry_4
_geom_torsion_publ_flag
N1 C1 C2 N2 -55.3(11) . . . . ?
N2 C3 C4 C9 103.6(12) . . . . ?
N2 C3 C4 C5 -76.8(13) . . . . ?
C9 C4 C5 C6 -1.0(17) . . . . ?
C3 C4 C5 C6 179.4(11) . . . . ?
C4 C5 C6 C7 0.6(18) . . . . ?
C5 C6 C7 C8 -0.9(18) . . . . ?
C5 C6 C7 O1 -177.4(10) . . . . ?
C6 C7 C8 C9 1.6(17) . . . . ?
O1 C7 C8 C9 178.4(10) . . . . ?
C5 C4 C9 C8 1.8(16) . . . . ?
C3 C4 C9 C8 -178.7(10) . . . . ?
C7 C8 C9 C4 -2.1(17) . . . . ?
O1 C10 C11 O2 -30.9(17) . . . . ?
O1 C10 C11 N3 149.9(10) . . . . ?
N3 C12 C13 C14 127.4(12) . . . . ?
N3 C12 C13 C18 -48.9(14) . . . . ?
C18 C13 C14 C15 -4.9(18) . . . . ?
C12 C13 C14 C15 179.0(11) . . . . ?
C13 C14 C15 C16 5(2) . . . . ?
C14 C15 C16 C17 -3(2) . . . . ?
C15 C16 C17 C18 0.1(18) . . . . ?
C15 C16 C17 C19 178.0(11) . . . . ?
C16 C17 C18 C13 0.0(17) . . . . ?
C19 C17 C18 C13 -177.8(11) . . . . ?
C14 C13 C18 C17 2.5(18) . . . . ?
C12 C13 C18 C17 178.8(10) . . . . ?
C16 C17 C19 N4 179.1(11) . . . . ?
C18 C17 C19 N4 -3.1(17) . . . . ?
O3 C20 C21 O4 177.3(11) . . . . ?
N4 C20 C21 O4 -2.5(15) . . . . ?
O4 C22 C23 C24 -178.0(11) . . . . ?
C27 C22 C23 C24 2.5(18) . . . . ?
C22 C23 C24 C25 0.6(18) . . . . ?
C23 C24 C25 C26 -3.0(18) . . . . ?
C23 C24 C25 C28 174.4(11) . . . . ?
C24 C25 C26 C27 2.2(18) . . . . ?
C28 C25 C26 C27 -175.1(11) . . . . ?
C25 C26 C27 C22 0.8(18) . . . . ?
C23 C22 C27 C26 -3.2(17) . . . . ?
O4 C22 C27 C26 177.2(10) . . . . ?
C24 C25 C28 N5 -100.2(14) . . . . ?
C26 C25 C28 N5 77.1(14) . . . . ?
N5 C29 C30 N1 56.5(12) . . . . ?
C2 C1 N1 C30 163.4(9) . . . . ?
C2 C1 N1 Cu1 45.9(10) . . . . ?
C29 C30 N1 C1 -167.0(9) . . . . ?
C29 C30 N1 Cu1 -49.5(10) . . . . ?
C4 C3 N2 C2 172.6(10) . . . . ?
C4 C3 N2 Cu1 -64.0(12) . . . . ?
C1 C2 N2 C3 166.9(9) . . . . ?
C1 C2 N2 Cu1 36.2(11) . . . . ?
O2 C11 N3 C12 0.2(19) . . . . ?
C10 C11 N3 C12 179.3(10) . . . . ?
C13 C12 N3 C11 96.6(13) . . . . ?
O3 C20 N4 C19 1.7(19) . . . . ?
C21 C20 N4 C19 -178.5(10) . . . . ?
C17 C19 N4 C20 81.7(15) . . . . ?
C25 C28 N5 C29 -169.4(11) . . . . ?
C25 C28 N5 Cu1 67.2(13) . . . . ?
C30 C29 N5 C28 -163.9(10) . . . . ?
C30 C29 N5 Cu1 -34.8(11) . . . . ?
C34 C33 N7 Cu1 -58(53) . . . . ?
C6 C7 O1 C10 -17.3(17) . . . . ?
C8 C7 O1 C10 166.1(10) . . . . ?
C11 C10 O1 C7 100.7(12) . . . . ?
C23 C22 O4 C21 3.9(17) . . . . ?
C27 C22 O4 C21 -176.5(9) . . . . ?
C20 C21 O4 C22 -178.6(9) . . . . ?
C33 N7 Cu1 N1 11(7) . . . . ?
C33 N7 Cu1 N2 96(7) . . . . ?
C33 N7 Cu1 N5 -68(7) . . . . ?
C33 N7 Cu1 N6 -167(6) . . . . ?
C1 N1 Cu1 N7 66.2(12) . . . . ?
C30 N1 Cu1 N7 -56.7(12) . . . . ?
C1 N1 Cu1 N2 -20.2(7) . . . . ?
C30 N1 Cu1 N2 -143.1(8) . . . . ?
C1 N1 Cu1 N5 147.4(8) . . . . ?
C30 N1 Cu1 N5 24.5(7) . . . . ?
C1 N1 Cu1 N6 -115.1(8) . . . . ?
C30 N1 Cu1 N6 122.0(8) . . . . ?
C3 N2 Cu1 N7 76.3(8) . . . . ?
C2 N2 Cu1 N7 -159.1(7) . . . . ?
C3 N2 Cu1 N1 -133.5(8) . . . . ?
C2 N2 Cu1 N1 -8.9(7) . . . . ?
C3 N2 Cu1 N5 176.3(12) . . . . ?
C2 N2 Cu1 N5 -59.1(16) . . . . ?
C3 N2 Cu1 N6 -37.5(8) . . . . ?
C2 N2 Cu1 N6 87.1(7) . . . . ?
C28 N5 Cu1 N7 -79.0(8) . . . . ?
C29 N5 Cu1 N7 156.2(7) . . . . ?
C28 N5 Cu1 N1 130.5(8) . . . . ?
C29 N5 Cu1 N1 5.6(7) . . . . ?
C28 N5 Cu1 N2 -179(72) . . . . ?
C29 N5 Cu1 N2 56.0(17) . . . . ?
C28 N5 Cu1 N6 34.8(9) . . . . ?
C29 N5 Cu1 N6 -90.0(7) . . . . ?
